data_2221358
loop_
_publ_author_name
'Li, Ya-Feng'
'Li, Dan-Ping'
'Shi, Cui-Li'
'Hu, Yong-Sheng'
'Jin, Li'

_publ_section_title
;Tetrasodium
 (dihydrogenheptaoxidodigermanato)bis(dihydrogentetraoxidogermanato)dicopper(II)
 monohydrate
;
_journal_coeditor_code HB2913
_journal_issue 4
_journal_name_full 'Acta Crystallographica Section E'
_journal_page_first i27
_journal_paper_doi 10.1107/S1600536809007715
_journal_volume 65
_journal_year 2009
_chemical_formula_iupac 'Na4 [Cu2 (H2 Ge2 O7) (H2 Ge O4)2], H2 O'
_chemical_formula_moiety '4(Na +), Cu2 Ge4 H6 O15 4-, H2 O'
_chemical_formula_sum 'Cu2 Ge4 H8 Na4 O16'
_chemical_formula_weight 773.56
_chemical_name_systematic
;Tetrasodium
(dihydrogenheptaoxidodigermanato)bis(dihydrogentetraoxidogermanato)dicopper(II)
monohydrate
;
_space_group_IT_number 60
_symmetry_cell_setting orthorhombic
_symmetry_space_group_name_Hall '-P 2n 2ab'
_symmetry_space_group_name_H-M 'P b c n'
_atom_sites_solution_hydrogens geom
_atom_sites_solution_primary direct
_atom_sites_solution_secondary difmap
_audit_creation_method SHELXL-97
_cell_angle_alpha 90.00
_cell_angle_beta 90.00
_cell_angle_gamma 90.00
_cell_formula_units_Z 4
_cell_length_a 13.041(3)
_cell_length_b 8.7440(17)
_cell_length_c 12.975(3)
_cell_measurement_reflns_used 2000
_cell_measurement_temperature 293(2)
_cell_measurement_theta_max 26.02
_cell_measurement_theta_min 2.80
_cell_volume 1479.5(6)
_computing_cell_refinement 'CELL in <i>IPDS Software</i> (Stoe & Cie, 1997)'
_computing_data_collection 'EXPOSURE in <i>IPDS Software</i> (Stoe & Cie, 1997)'
_computing_data_reduction 'INTEGRATE in <i>IPDS Software</i> (Stoe & Cie, 1997)'
_computing_molecular_graphics 'DIAMOND (Brandenburg, 2000)'
_computing_publication_material 'SHELXL97 (Sheldrick, 2008)'
_computing_structure_refinement 'SHELXL97 (Sheldrick, 2008)'
_computing_structure_solution 'SHELXS97 (Sheldrick, 2008)'
_diffrn_ambient_temperature 293(2)
_diffrn_detector_area_resol_mean 6.0
_diffrn_measured_fraction_theta_full 0.998
_diffrn_measured_fraction_theta_max 0.990
_diffrn_measurement_device_type 'Stoe IPDS'
_diffrn_measurement_method '\f-oscillation, \f-incr.=1.8\%, 100 exposure'
_diffrn_radiation_monochromator graphite
_diffrn_radiation_source 'fine-focus sealed tube'
_diffrn_radiation_type MoK\a
_diffrn_radiation_wavelength 0.71073
_diffrn_reflns_av_R_equivalents 0.0994
_diffrn_reflns_av_sigmaI/netI 0.0470
_diffrn_reflns_limit_h_max 15
_diffrn_reflns_limit_h_min -16
_diffrn_reflns_limit_k_max 10
_diffrn_reflns_limit_k_min -10
_diffrn_reflns_limit_l_max 15
_diffrn_reflns_limit_l_min -15
_diffrn_reflns_number 9596
_diffrn_reflns_theta_full 25.00
_diffrn_reflns_theta_max 26.02
_diffrn_reflns_theta_min 2.80
_diffrn_standards_decay_% 0
_exptl_absorpt_coefficient_mu 11.049
_exptl_absorpt_correction_T_max 0.582
_exptl_absorpt_correction_T_min 0.152
_exptl_absorpt_correction_type numerical
_exptl_absorpt_process_details '(X-RED; Stoe & Cie, 1997)'
_exptl_crystal_colour 'dark blue'
_exptl_crystal_density_diffrn 3.472
_exptl_crystal_density_method 'not measured'
_exptl_crystal_description block
_exptl_crystal_F_000 1464
_exptl_crystal_size_max 0.20
_exptl_crystal_size_mid 0.15
_exptl_crystal_size_min 0.05
_refine_diff_density_max 2.112
_refine_diff_density_min -1.165
_refine_ls_extinction_method none
_refine_ls_goodness_of_fit_ref 1.025
_refine_ls_hydrogen_treatment mixed
_refine_ls_matrix_type full
_refine_ls_number_parameters 129
_refine_ls_number_reflns 1441
_refine_ls_number_restraints 1
_refine_ls_restrained_S_all 1.024
_refine_ls_R_factor_all 0.0530
_refine_ls_R_factor_gt 0.0405
_refine_ls_shift/su_max 0.001
_refine_ls_shift/su_mean 0.000
_refine_ls_structure_factor_coef Fsqd
_refine_ls_weighting_details 'calc w=1/[\s^2^(Fo^2^)+(0.076P)^2^] where P=(Fo^2^+2Fc^2^)/3'
_refine_ls_weighting_scheme calc
_refine_ls_wR_factor_gt 0.1096
_refine_ls_wR_factor_ref 0.1180
_reflns_number_gt 1038
_reflns_number_total 1441
_reflns_threshold_expression I>2\s(I)
_cod_data_source_file hb2913.cif
_cod_data_source_block I
_cod_original_cell_volume 1479.6(6)
_cod_database_code 2221358
_cod_database_fobs_code 2221358

loop_
_symmetry_equiv_pos_as_xyz
'x, y, z'
'-x+1/2, -y+1/2, z+1/2'
'-x, y, -z+1/2'
'x+1/2, -y+1/2, -z'
'-x, -y, -z'
'x-1/2, y-1/2, -z-1/2'
'x, -y, z-1/2'
'-x-1/2, y-1/2, z'

loop_
_atom_site_type_symbol
_atom_site_label
_atom_site_fract_x
_atom_site_fract_y
_atom_site_fract_z
_atom_site_U_iso_or_equiv
_atom_site_adp_type
_atom_site_calc_flag
_atom_site_refinement_flags
_atom_site_occupancy
_atom_site_disorder_assembly
_atom_site_disorder_group
Ge Ge1 0.12245(4) 0.12598(6) 0.00099(3) 0.0080(2) Uani d . 1 . .
Ge Ge2 0.37958(4) 0.11778(5) 0.25132(4) 0.0076(2) Uani d . 1 . .
Cu Cu1 0.25095(4) 0.37556(6) 0.12703(4) 0.0059(2) Uani d . 1 . .
Na Na1 0.5000 0.0000 0.5000 0.0192(8) Uani d S 1 . .
Na Na2 0.5000 0.4894(4) 0.2500 0.0183(8) Uani d S 1 . .
Na Na3 0.14907(19) 0.2426(3) 0.37481(16) 0.0160(5) Uani d . 1 . .
O O1 0.1236(3) -0.0089(4) 0.0976(3) 0.0112(9) Uani d . 1 . .
O O2 0.1320(3) 0.0301(5) -0.1209(3) 0.0133(8) Uani d . 1 . .
H H2 0.0851 0.0580 -0.1585 0.070(18) Uiso calc R 1 . .
O O3 0.0009(3) 0.2188(5) 0.0010(3) 0.0137(9) Uani d . 1 . .
H H3 -0.0382 0.1736 -0.0380 0.070(18) Uiso calc R 1 . .
O O4 0.2169(3) 0.2639(5) 0.0013(3) 0.0108(8) Uani d . 1 . .
O O5 0.3686(3) 0.0205(5) 0.3725(3) 0.0140(9) Uani d . 1 . .
H H5 0.3402 0.0765 0.4144 0.070(18) Uiso calc R 1 . .
O O6 0.5000 0.2115(6) 0.2500 0.0106(11) Uani d S 1 . .
O O7 0.1210(3) 0.4809(4) 0.1556(3) 0.0121(8) Uani d . 1 . .
O O8 0.2863(3) 0.2583(4) 0.2509(3) 0.0105(7) Uani d . 1 . .
O O1W 0.0000 0.2609(7) 0.2500 0.0170(12) Uani d SD 1 . .
H H1 0.023(5) 0.333(6) 0.212(5) 0.020 Uiso d D 1 . .

loop_
_atom_site_aniso_label
_atom_site_aniso_U_11
_atom_site_aniso_U_22
_atom_site_aniso_U_33
_atom_site_aniso_U_12
_atom_site_aniso_U_13
_atom_site_aniso_U_23
Ge1 0.0107(4) 0.0072(4) 0.0060(3) -0.00028(19) -0.0002(2) 0.00003(17)
Ge2 0.0096(3) 0.0070(3) 0.0062(3) 0.00035(18) -0.0004(2) -0.0002(2)
Cu1 0.0074(4) 0.0073(4) 0.0031(4) 0.0001(2) -0.0005(2) -0.0002(2)
Na1 0.0245(19) 0.0161(18) 0.0170(18) 0.0027(13) -0.0063(16) -0.0008(11)
Na2 0.0247(18) 0.0139(17) 0.0163(17) 0.000 0.0081(16) 0.000
Na3 0.0181(11) 0.0138(12) 0.0160(11) -0.0008(8) -0.0016(9) 0.0011(9)
O1 0.012(2) 0.0102(18) 0.0114(19) 0.0010(13) 0.0034(16) 0.0044(14)
O2 0.015(2) 0.013(2) 0.0116(18) -0.0015(15) 0.0031(18) 0.0007(15)
O3 0.0143(19) 0.013(2) 0.013(2) 0.0034(15) 0.001(2) -0.0005(13)
O4 0.0148(19) 0.013(2) 0.0050(15) -0.0053(16) -0.0005(15) -0.0022(14)
O5 0.017(2) 0.012(2) 0.0123(19) 0.0009(15) 0.000(2) 0.0003(16)
O6 0.007(2) 0.011(3) 0.014(2) 0.000 -0.002(2) 0.000
O7 0.012(2) 0.0115(19) 0.0130(19) -0.0026(14) -0.0013(16) -0.0037(15)
O8 0.0126(18) 0.0107(18) 0.0081(15) 0.0021(14) 0.0001(15) 0.0047(16)
O1W 0.023(3) 0.012(3) 0.016(3) 0.000 0.006(3) 0.000

loop_
_atom_type_symbol
_atom_type_description
_atom_type_scat_dispersion_real
_atom_type_scat_dispersion_imag
_atom_type_scat_source
C C 0.0033 0.0016 'International Tables Vol C Tables 4.2.6.8 and 6.1.1.4'
H H 0.0000 0.0000 'International Tables Vol C Tables 4.2.6.8 and 6.1.1.4'
N N 0.0061 0.0033 'International Tables Vol C Tables 4.2.6.8 and 6.1.1.4'
O O 0.0106 0.0060 'International Tables Vol C Tables 4.2.6.8 and 6.1.1.4'
Na Na 0.0362 0.0249 'International Tables Vol C Tables 4.2.6.8 and 6.1.1.4'
Cu Cu 0.3201 1.2651 'International Tables Vol C Tables 4.2.6.8 and 6.1.1.4'
Ge Ge 0.1547 1.8001 'International Tables Vol C Tables 4.2.6.8 and 6.1.1.4'

loop_
_geom_angle_atom_site_label_1
_geom_angle_atom_site_label_2
_geom_angle_atom_site_label_3
_geom_angle_site_symmetry_1
_geom_angle_site_symmetry_3
_geom_angle
_geom_angle_publ_flag
O1 Ge1 O4 . . 118.13(19) ?
O1 Ge1 O3 . . 108.67(19) ?
O4 Ge1 O3 . . 108.5(2) ?
O1 Ge1 O2 . . 108.73(19) ?
O4 Ge1 O2 . . 106.20(17) ?
O3 Ge1 O2 . . 105.96(18) ?
O7 Ge2 O8 8_655 . 119.18(18) ?
O7 Ge2 O6 8_655 . 108.55(17) ?
O8 Ge2 O6 . . 107.15(19) ?
O7 Ge2 O5 8_655 . 107.56(19) ?
O8 Ge2 O5 . . 106.51(18) ?
O6 Ge2 O5 . . 107.36(15) ?
O7 Ge2 Na3 8_655 . 122.03(14) ?
O6 Ge2 Na3 . . 127.45(13) ?
O5 Ge2 Na3 . . 71.65(14) ?
O4 Cu1 O1 . 8_665 106.53(14) ?
O4 Cu1 O8 . . 118.46(17) ?
O1 Cu1 O8 8_665 . 103.48(14) ?
O4 Cu1 O7 . . 101.33(15) ?
O1 Cu1 O7 8_665 . 120.99(16) ?
O8 Cu1 O7 . . 107.05(14) ?
O4 Cu1 O7 . 1 101.33(15) ?
O1 Cu1 O7 8_665 1 120.99(16) ?
O8 Cu1 O7 . 1 107.05(14) ?
O7 Cu1 O7 . 1 0.0(2) ?
O5 Na1 O3 5_656 6_656 85.71(13) ?
O5 Na1 O3 5_656 2 94.29(13) ?
O3 Na1 O3 6_656 2 180.0 ?
O5 Na1 O7 5_656 6_656 95.68(12) ?
O3 Na1 O7 6_656 6_656 85.86(13) ?
O3 Na1 O7 2 6_656 94.14(13) ?
O5 Na1 O7 5_656 2 84.32(12) ?
O3 Na1 O7 6_656 2 94.14(13) ?
O3 Na1 O7 2 2 85.86(13) ?
O7 Na1 O7 6_656 2 180.0 ?
O5 Na1 Na3 5_656 8_655 133.93(11) ?
O3 Na1 Na3 6_656 8_655 48.40(10) ?
O3 Na1 Na3 2 8_655 131.60(10) ?
O7 Na1 Na3 6_656 8_655 86.13(9) ?
O7 Na1 Na3 2 8_655 93.87(9) ?
O5 Na1 Na3 5_656 4_556 46.07(11) ?
O3 Na1 Na3 6_656 4_556 131.60(10) ?
O3 Na1 Na3 2 4_556 48.40(10) ?
O7 Na1 Na3 6_656 4_556 93.87(9) ?
O7 Na1 Na3 2 4_556 86.13(9) ?
Na3 Na1 Na3 8_655 4_556 180.0 ?
O1W Na2 O2 6_666 2 94.04(13) ?
O1W Na2 O2 6_666 4 94.04(13) ?
O2 Na2 O2 2 4 171.9(3) ?
O1W Na2 O6 6_666 . 180.0000(10) ?
O2 Na2 O6 2 . 85.96(12) ?
O2 Na2 O6 4 . 85.96(12) ?
O1W Na2 O1 6_666 8_665 89.65(11) ?
O2 Na2 O1 2 8_665 95.04(12) ?
O2 Na2 O1 4 8_665 85.01(12) ?
O6 Na2 O1 . 8_665 90.35(12) ?
O1W Na2 O1 6_666 6_666 89.65(12) ?
O2 Na2 O1 2 6_666 85.01(12) ?
O2 Na2 O1 4 6_666 95.04(12) ?
O6 Na2 O1 . 6_666 90.35(12) ?
O1 Na2 O1 8_665 6_666 179.3(2) ?
O1W Na2 Na3 6_666 6_666 48.81(5) ?
O2 Na2 Na3 2 6_666 142.64(15) ?
O2 Na2 Na3 4 6_666 45.42(11) ?
O6 Na2 Na3 . 6_666 131.19(5) ?
O1 Na2 Na3 8_665 6_666 89.31(11) ?
O1 Na2 Na3 6_666 6_666 90.23(11) ?
O1W Na2 Na3 6_666 8_665 48.81(5) ?
O2 Na2 Na3 2 8_665 45.42(11) ?
O2 Na2 Na3 4 8_665 142.64(15) ?
O6 Na2 Na3 . 8_665 131.19(5) ?
O1 Na2 Na3 8_665 8_665 90.23(11) ?
O1 Na2 Na3 6_666 8_665 89.31(11) ?
Na3 Na2 Na3 6_666 8_665 97.61(10) ?
O2 Na3 O4 7_556 2 91.63(15) ?
O2 Na3 O8 7_556 . 98.11(15) ?
O4 Na3 O8 2 . 85.22(14) ?
O2 Na3 O5 7_556 8_665 169.22(15) ?
O4 Na3 O5 2 8_665 95.79(16) ?
O8 Na3 O5 . 8_665 90.31(14) ?
O2 Na3 O1W 7_556 . 90.37(19) ?
O4 Na3 O1W 2 . 175.92(17) ?
O8 Na3 O1W . . 98.03(12) ?
O5 Na3 O1W 8_665 . 81.77(18) ?
O2 Na3 O3 7_556 3 80.36(15) ?
O4 Na3 O3 2 3 97.19(14) ?
O8 Na3 O3 . 3 177.16(16) ?
O5 Na3 O3 8_665 3 90.94(15) ?
O1W Na3 O3 . 3 79.63(12) ?
O2 Na3 Na2 7_556 6_556 45.72(11) ?
O4 Na3 Na2 2 6_556 137.34(13) ?
O8 Na3 Na2 . 6_556 98.36(11) ?
O5 Na3 Na2 8_665 6_556 126.51(13) ?
O1W Na3 Na2 . 6_556 44.81(16) ?
O3 Na3 Na2 3 6_556 78.85(11) ?
O2 Na3 Na1 7_556 4_456 126.64(12) ?
O4 Na3 Na1 2 4_456 96.07(12) ?
O8 Na3 Na1 . 4_456 135.08(12) ?
O5 Na3 Na1 8_665 4_456 44.80(10) ?
O1W Na3 Na1 . 4_456 79.88(12) ?
O3 Na3 Na1 3 4_456 46.31(10) ?
Na2 Na3 Na1 6_556 4_456 109.67(7) ?
O2 Na3 Ge2 7_556 . 77.56(11) ?
O4 Na3 Ge2 2 . 71.75(11) ?
O8 Na3 Ge2 . . 25.09(8) ?
O5 Na3 Ge2 8_665 . 112.20(12) ?
O1W Na3 Ge2 . . 112.18(8) ?
O3 Na3 Ge2 3 . 154.87(13) ?
Na2 Na3 Ge2 6_556 . 93.97(6) ?
Na1 Na3 Ge2 4_456 . 154.09(7) ?
Ge1 O1 Cu1 . 8_655 120.2(2) ?
Ge1 O1 Na2 . 6_556 124.3(2) ?
Cu1 O1 Na2 8_655 6_556 111.90(16) ?
Ge1 O2 H2 . . 109.5 ?
Ge1 O3 H3 . . 109.5 ?
Ge1 O4 Cu1 . . 120.93(19) ?
Ge1 O4 Na3 . 2_554 120.2(2) ?
Cu1 O4 Na3 . 2_554 114.70(16) ?
Ge2 O5 H5 . . 109.5 ?
Ge2 O6 Ge2 . 3_655 124.9(3) ?
Ge2 O6 Na2 . . 117.56(15) ?
Ge2 O6 Na2 3_655 . 117.56(15) ?
Ge2 O7 Cu1 8_665 . 117.7(2) ?
Ge2 O7 Na1 8_665 2_554 121.2(2) ?
Cu1 O7 Na1 . 2_554 114.33(16) ?
Ge2 O8 Cu1 . . 122.7(2) ?
Ge2 O8 Na3 . . 118.67(19) ?
Cu1 O8 Na3 . . 113.70(15) ?
Na2 O1W Na3 6_556 3 86.38(15) ?
Na2 O1W Na3 6_556 . 86.38(15) ?
Na3 O1W Na3 3 . 172.8(3) ?
Na2 O1W H1 6_556 . 138(4) ?
Na3 O1W H1 3 . 87(5) ?
Na3 O1W H1 . . 98(5) ?

loop_
_geom_bond_atom_site_label_1
_geom_bond_atom_site_label_2
_geom_bond_site_symmetry_2
_geom_bond_distance
_geom_bond_publ_flag
Ge1 O1 . 1.721(4) y
Ge1 O4 . 1.724(4) y
Ge1 O3 . 1.781(4) y
Ge1 O2 . 1.795(4) y
Ge2 O7 8_655 1.724(4) y
Ge2 O8 . 1.729(3) y
Ge2 O6 . 1.772(2) y
Ge2 O5 . 1.794(4) y
Cu1 O4 . 1.953(4) y
Cu1 O1 8_665 1.960(4) y
Cu1 O8 . 1.961(4) y
Cu1 O7 . 1.964(4) y
Na1 O5 5_656 2.388(4) ?
Na1 O3 6_656 2.459(4) ?
Na1 O3 2 2.459(4) ?
Na1 O7 6_656 2.568(4) ?
Na1 O7 2 2.568(4) ?
Na2 O1W 6_666 2.375(8) ?
Na2 O2 2 2.408(4) ?
Na2 O2 4 2.408(4) ?
Na2 O6 . 2.429(6) ?
Na2 O1 8_665 2.551(4) ?
Na2 O1 6_666 2.551(4) ?
Na3 O2 7_556 2.395(5) ?
Na3 O4 2 2.398(4) ?
Na3 O8 . 2.410(4) ?
Na3 O5 8_665 2.441(5) ?
Na3 O1W . 2.535(2) ?
Na3 O3 3 2.543(5) ?
O2 H2 . 0.8200 ?
O3 H3 . 0.8200 ?
O5 H5 . 0.8200 ?
O1W H1 . 0.85(4) ?

loop_
_geom_hbond_atom_site_label_D
_geom_hbond_atom_site_label_H
_geom_hbond_atom_site_label_A
_geom_hbond_site_symmetry_A
_geom_hbond_distance_DH
_geom_hbond_distance_HA
_geom_hbond_distance_DA
_geom_hbond_angle_DHA
O2 H2 O6 2_554 0.82 2.59 3.298(5) 146
O3 H3 O1 5 0.82 1.98 2.765(6) 161
O5 H5 O4 2 0.82 1.94 2.755(6) 171
O1W H1 O7 1 0.85(4) 1.96(5) 2.773(6) 159(6)

loop_
_geom_torsion_atom_site_label_1
_geom_torsion_atom_site_label_2
_geom_torsion_atom_site_label_3
_geom_torsion_atom_site_label_4
_geom_torsion_site_symmetry_1
_geom_torsion_site_symmetry_2
_geom_torsion_site_symmetry_3
_geom_torsion_site_symmetry_4
_geom_torsion
_geom_torsion_publ_flag
O7 Ge2 Na3 O2 8_655 . . 7_556 47.40(19) ?
O8 Ge2 Na3 O2 . . . 7_556 144.2(2) ?
O6 Ge2 Na3 O2 . . . 7_556 -150.40(15) ?
O5 Ge2 Na3 O2 . . . 7_556 -52.23(17) ?
O7 Ge2 Na3 O4 8_655 . . 2 143.33(18) ?
O8 Ge2 Na3 O4 . . . 2 -119.8(2) ?
O6 Ge2 Na3 O4 . . . 2 -54.47(16) ?
O5 Ge2 Na3 O4 . . . 2 43.70(17) ?
O7 Ge2 Na3 O8 8_655 . . . -96.8(3) ?
O6 Ge2 Na3 O8 . . . . 65.4(2) ?
O5 Ge2 Na3 O8 . . . . 163.5(3) ?
O7 Ge2 Na3 O5 8_655 . . 8_665 -127.81(18) ?
O8 Ge2 Na3 O5 . . . 8_665 -31.0(2) ?
O6 Ge2 Na3 O5 . . . 8_665 34.39(18) ?
O5 Ge2 Na3 O5 . . . 8_665 132.6(2) ?
O7 Ge2 Na3 O1W 8_655 . . . -37.9(2) ?
O8 Ge2 Na3 O1W . . . . 59.0(3) ?
O6 Ge2 Na3 O1W . . . . 124.35(18) ?
O5 Ge2 Na3 O1W . . . . -137.5(2) ?
O7 Ge2 Na3 O3 8_655 . . 3 76.5(3) ?
O8 Ge2 Na3 O3 . . . 3 173.3(4) ?
O6 Ge2 Na3 O3 . . . 3 -121.3(3) ?
O5 Ge2 Na3 O3 . . . 3 -23.2(3) ?
O7 Ge2 Na3 Na2 8_655 . . 6_556 4.45(16) ?
O8 Ge2 Na3 Na2 . . . 6_556 101.3(2) ?
O6 Ge2 Na3 Na2 . . . 6_556 166.65(12) ?
O5 Ge2 Na3 Na2 . . . 6_556 -95.19(15) ?
O7 Ge2 Na3 Na1 8_655 . . 4_456 -151.8(2) ?
O8 Ge2 Na3 Na1 . . . 4_456 -54.9(2) ?
O6 Ge2 Na3 Na1 . . . 4_456 10.4(2) ?
O5 Ge2 Na3 Na1 . . . 4_456 108.6(2) ?
O4 Ge1 O1 Cu1 . . . 8_655 -51.6(3) ?
O3 Ge1 O1 Cu1 . . . 8_655 -175.7(2) ?
O2 Ge1 O1 Cu1 . . . 8_655 69.4(3) ?
O4 Ge1 O1 Na2 . . . 6_556 105.0(3) ?
O3 Ge1 O1 Na2 . . . 6_556 -19.1(3) ?
O2 Ge1 O1 Na2 . . . 6_556 -134.0(2) ?
O1 Ge1 O4 Cu1 . . . . -47.6(3) ?
O3 Ge1 O4 Cu1 . . . . 76.6(3) ?
O2 Ge1 O4 Cu1 . . . . -169.9(2) ?
O1 Ge1 O4 Na3 . . . 2_554 108.2(2) ?
O3 Ge1 O4 Na3 . . . 2_554 -127.6(2) ?
O2 Ge1 O4 Na3 . . . 2_554 -14.1(3) ?
O1 Cu1 O4 Ge1 8_665 . . . 170.2(2) ?
O8 Cu1 O4 Ge1 . . . . 54.2(3) ?
O7 Cu1 O4 Ge1 . . . . -62.5(3) ?
O7 Cu1 O4 Ge1 1 . . . -62.5(3) ?
O1 Cu1 O4 Na3 8_665 . . 2_554 13.1(2) ?
O8 Cu1 O4 Na3 . . . 2_554 -102.9(2) ?
O7 Cu1 O4 Na3 . . . 2_554 140.47(18) ?
O7 Cu1 O4 Na3 1 . . 2_554 140.47(18) ?
O7 Ge2 O6 Ge2 8_655 . . 3_655 -49.42(14) ?
O8 Ge2 O6 Ge2 . . . 3_655 -179.34(13) ?
O5 Ge2 O6 Ge2 . . . 3_655 66.58(14) ?
Na3 Ge2 O6 Ge2 . . . 3_655 146.45(8) ?
O7 Ge2 O6 Na2 8_655 . . . 130.58(14) ?
O8 Ge2 O6 Na2 . . . . 0.66(13) ?
O5 Ge2 O6 Na2 . . . . -113.42(14) ?
Na3 Ge2 O6 Na2 . . . . -33.55(8) ?
O2 Na2 O6 Ge2 2 . . . 43.59(9) ?
O2 Na2 O6 Ge2 4 . . . -136.41(9) ?
O1 Na2 O6 Ge2 8_665 . . . -51.44(9) ?
O1 Na2 O6 Ge2 6_666 . . . 128.56(9) ?
Na3 Na2 O6 Ge2 6_666 . . . -140.83(6) ?
Na3 Na2 O6 Ge2 8_665 . . . 39.17(6) ?
O2 Na2 O6 Ge2 2 . . 3_655 -136.41(9) ?
O2 Na2 O6 Ge2 4 . . 3_655 43.59(9) ?
O1 Na2 O6 Ge2 8_665 . . 3_655 128.56(9) ?
O1 Na2 O6 Ge2 6_666 . . 3_655 -51.44(9) ?
Na3 Na2 O6 Ge2 6_666 . . 3_655 39.17(6) ?
Na3 Na2 O6 Ge2 8_665 . . 3_655 -140.83(6) ?
O4 Cu1 O7 O7 . . . 1 0.00(9) ?
O1 Cu1 O7 O7 8_665 . . 1 0.00(16) ?
O8 Cu1 O7 O7 . . . 1 0.00(11) ?
O4 Cu1 O7 Ge2 . . . 8_665 -170.6(2) ?
O1 Cu1 O7 Ge2 8_665 . . 8_665 -53.3(3) ?
O8 Cu1 O7 Ge2 . . . 8_665 64.6(2) ?
O7 Cu1 O7 Ge2 1 . . 8_665 0E1(5) ?
O4 Cu1 O7 Na1 . . . 2_554 -18.9(2) ?
O1 Cu1 O7 Na1 8_665 . . 2_554 98.39(19) ?
O8 Cu1 O7 Na1 . . . 2_554 -143.67(16) ?
O7 Cu1 O7 Na1 1 . . 2_554 0E1(2) ?
O7 Ge2 O8 Cu1 8_655 . . . -48.1(3) ?
O6 Ge2 O8 Cu1 . . . . 75.6(2) ?
O5 Ge2 O8 Cu1 . . . . -169.8(2) ?
Na3 Ge2 O8 Cu1 . . . . -153.5(4) ?
O7 Ge2 O8 Na3 8_655 . . . 105.4(2) ?
O6 Ge2 O8 Na3 . . . . -130.96(16) ?
O5 Ge2 O8 Na3 . . . . -16.3(3) ?
O4 Cu1 O8 Ge2 . . . . 52.6(3) ?
O1 Cu1 O8 Ge2 8_665 . . . -65.0(3) ?
O7 Cu1 O8 Ge2 . . . . 166.1(2) ?
O7 Cu1 O8 Ge2 1 . . . 166.1(2) ?
O4 Cu1 O8 Na3 . . . . -102.1(2) ?
O1 Cu1 O8 Na3 8_665 . . . 140.33(17) ?
O7 Cu1 O8 Na3 . . . . 11.5(2) ?
O7 Cu1 O8 Na3 1 . . . 11.5(2) ?
O2 Na3 O8 Ge2 7_556 . . . -35.2(2) ?
O4 Na3 O8 Ge2 2 . . . 55.8(2) ?
O5 Na3 O8 Ge2 8_665 . . . 151.5(2) ?
O1W Na3 O8 Ge2 . . . . -126.7(2) ?
Na2 Na3 O8 Ge2 6_556 . . . -81.4(2) ?
Na1 Na3 O8 Ge2 4_456 . . . 149.58(14) ?
O2 Na3 O8 Cu1 7_556 . . . 120.56(19) ?
O4 Na3 O8 Cu1 2 . . . -148.5(2) ?
O5 Na3 O8 Cu1 8_665 . . . -52.70(19) ?
O1W Na3 O8 Cu1 . . . . 29.0(2) ?
Na2 Na3 O8 Cu1 6_556 . . . 74.33(17) ?
Na1 Na3 O8 Cu1 4_456 . . . -54.7(3) ?
Ge2 Na3 O8 Cu1 . . . . 155.8(3) ?
O2 Na3 O1W Na2 7_556 . . 6_556 -4.43(10) ?
